data_4100980
loop_
_publ_author_name
'Peddy Vishweshwar'
'Jennifer A. McMahon'
'Mark Oliveira'
'Matthew L. Peterson'
'Michael J. Zaworotko'

_journal_name_full 'Journal of the American Chemical Society'
_journal_year 2005
_chemical_formula_moiety 'C10 H17 N4 O3,  B F4'
_chemical_formula_sum 'C10 H17 B F4 N4 O3'
_chemical_formula_weight 328.20
_chemical_name_common
;
4-(4,6-Dimethoxy-[1,3,5]triazin-2-yl)-morpholin-4-ium; tetrafluoro borate
;
_space_group_IT_number 62
_space_group_name_Hall '-P 2ac 2n'
_space_group_name_H-M_alt 'P n m a'
_symmetry_cell_setting orthorhombic
_symmetry_Int_Tables_number 62
_symmetry_space_group_name_Hall '-P 2ac 2n'
_symmetry_space_group_name_H-M 'P n m a'
_cell_angle_alpha 90.00
_cell_angle_beta 90.00
_cell_angle_gamma 90.00
_cell_formula_units_Z 4
_cell_length_a 6.59250(10)
_cell_length_b 10.65520(10)
_cell_length_c 21.2960(2)
_cell_measurement_temperature 273(2)
_cell_volume 1495.93(3)
_diffrn_ambient_temperature 273(2)
_exptl_crystal_density_diffrn 1.457
_cod_database_code 4100980

loop_
_symmetry_equiv_pos_as_xyz
'x, y, z'
'-x+1/2, -y, z+1/2'
'x+1/2, -y+1/2, -z+1/2'
'-x, y+1/2, -z'
'-x, -y, -z'
'x-1/2, y, -z-1/2'
'-x-1/2, y-1/2, z-1/2'
'x, -y-1/2, z'

loop_
_atom_site_label
_atom_site_type_symbol
_atom_site_fract_x
_atom_site_fract_y
_atom_site_fract_z
_atom_site_U_iso_or_equiv
_atom_site_adp_type
_atom_site_occupancy
_atom_site_symmetry_multiplicity
_atom_site_calc_flag
_atom_site_refinement_flags
_atom_site_disorder_assembly
_atom_site_disorder_group
O04 O 1.1082(3) 0.7500 0.09747(10) 0.0595(6) Uani 1 2 d S . .
C03 C 0.9884(3) 0.6412(2) 0.10665(12) 0.0564(6) Uani 1 1 d . . .
H3A H 0.9349 0.6414 0.1491 0.072(8) Uiso 1 1 d R . .
H3B H 1.0726 0.5672 0.1018 0.077(8) Uiso 1 1 d R . .
C02 C 0.8150(3) 0.6349(2) 0.06033(10) 0.0517(6) Uani 1 1 d . . .
H2A H 0.7355 0.5598 0.0680 0.059(6) Uiso 1 1 d R . .
H2B H 0.8681 0.6305 0.0179 0.057(7) Uiso 1 1 d R . .
N01 N 0.6810(3) 0.7500 0.06705(9) 0.0434(6) Uani 1 2 d S . .
C2 C 0.5656(4) 0.7500 0.12758(11) 0.0390(6) Uani 1 2 d S . .
N3 N 0.5190(2) 0.63905(14) 0.14946(7) 0.0427(5) Uani 1 1 d . . .
C4 C 0.4107(3) 0.64574(17) 0.20259(9) 0.0439(5) Uani 1 1 d . . .
N5 N 0.3531(4) 0.7500 0.23164(10) 0.0465(6) Uani 1 2 d S . .
O4 O 0.3524(3) 0.54176(15) 0.23041(7) 0.0604(5) Uani 1 1 d . . .
C41 C 0.4113(5) 0.4233(2) 0.20310(14) 0.0774(8) Uani 1 1 d . . .
H41A H 0.3372 0.4091 0.1656 0.115(13) Uiso 1 1 d R . .
H41B H 0.3845 0.3574 0.2318 0.101(12) Uiso 1 1 d R . .
H41C H 0.5519 0.4247 0.1937 0.085(9) Uiso 1 1 d R . .
C01 C 0.5243(5) 0.7500 0.01479(14) 0.0708(11) Uani 1 2 d S . .
H1A H 0.4412 0.6768 0.0181 0.088(9) Uiso 1 1 d R . .
H1B H 0.5917 0.7500 -0.0250 0.080(12) Uiso 1 2 d SR . .
B1 B 0.9086(6) 0.2500 0.10298(16) 0.0558(9) Uani 1 2 d S . .
F1 F 0.8876(9) 0.2500 0.16387(14) 0.193(2) Uani 1 2 d S . .
F2A F 1.1149(13) 0.2500 0.0950(6) 0.134(13) Uani 0.53(5) 2 d SP . .
F2B F 1.058(5) 0.174(2) 0.0835(8) 0.099(8) Uani 0.24(3) 1 d P . .
F3A F 0.8714(18) 0.1517(5) 0.0660(3) 0.110(3) Uani 0.52(2) 1 d P . .
F3B F 0.763(3) 0.1654(12) 0.0872(11) 0.196(8) Uani 0.48(2) 1 d P . .

loop_
_atom_site_aniso_label
_atom_site_aniso_U_11
_atom_site_aniso_U_22
_atom_site_aniso_U_33
_atom_site_aniso_U_23
_atom_site_aniso_U_13
_atom_site_aniso_U_12
O04 0.0332(11) 0.0811(15) 0.0642(13) 0.000 0.0001(9) 0.000
C03 0.0432(13) 0.0636(14) 0.0623(14) 0.0029(9) 0.0026(9) 0.0109(9)
C02 0.0444(12) 0.0586(12) 0.0519(12) -0.0107(8) 0.0077(9) 0.0003(8)
N01 0.0335(12) 0.0625(14) 0.0342(10) 0.000 -0.0002(8) 0.000
C2 0.0296(13) 0.0503(14) 0.0370(12) 0.000 -0.0015(9) 0.000
N3 0.0373(9) 0.0479(10) 0.0428(9) 0.0001(6) 0.0007(6) 0.0004(6)
C4 0.0354(11) 0.0524(11) 0.0438(10) 0.0045(7) 0.0001(7) -0.0030(7)
N5 0.0412(14) 0.0556(13) 0.0426(12) 0.000 0.0045(9) 0.000
O4 0.0667(11) 0.0542(9) 0.0604(10) 0.0093(6) 0.0116(7) -0.0084(7)
C41 0.098(2) 0.0501(13) 0.0844(18) 0.0041(12) 0.0091(16) -0.0066(13)
C01 0.0460(19) 0.128(3) 0.0381(15) 0.000 -0.0084(12) 0.000
B1 0.060(2) 0.061(2) 0.0466(17) 0.000 -0.0003(15) 0.000
F1 0.221(5) 0.301(7) 0.0575(17) 0.000 0.036(2) 0.000
F2A 0.055(4) 0.27(4) 0.081(5) 0.000 0.001(3) 0.000
F2B 0.107(16) 0.117(13) 0.074(6) -0.004(6) 0.006(9) 0.042(9)
F3A 0.152(8) 0.058(3) 0.121(4) -0.028(2) 0.013(4) -0.015(3)
F3B 0.163(11) 0.164(6) 0.261(15) 0.074(7) -0.117(10) -0.081(7)

loop_
_geom_bond_atom_site_label_1
_geom_bond_atom_site_label_2
_geom_bond_distance
_geom_bond_site_symmetry_2
_geom_bond_publ_flag
O04 C03 1.416(3) 8_575 ?
O04 C03 1.416(3) . ?
C03 C02 1.512(3) . ?
C03 H3A 0.9700 . ?
C03 H3B 0.9700 . ?
C02 N01 1.518(2) . ?
C02 H2A 0.9700 . ?
C02 H2B 0.9701 . ?
N01 C2 1.497(3) . ?
N01 C02 1.518(2) 8_575 ?
N01 C01 1.519(3) . ?
C2 N3 1.3072(18) 8_575 ?
C2 N3 1.3072(18) . ?
N3 C4 1.340(3) . ?
C4 O4 1.314(2) . ?
C4 N5 1.327(2) . ?
N5 C4 1.327(2) 8_575 ?
O4 C41 1.443(3) . ?
C41 H41A 0.9487 . ?
C41 H41B 0.9478 . ?
C41 H41C 0.9483 . ?
C01 H1A 0.9563 . ?
C01 H1B 0.9560 . ?
B1 F1 1.304(5) . ?
B1 F3A 1.334(6) 8_565 ?
B1 F3A 1.334(6) . ?
B1 F2B 1.340(16) 8_565 ?
B1 F2B 1.340(15) . ?
B1 F3B 1.357(8) 8_565 ?
B1 F3B 1.357(8) . ?
B1 F2A 1.370(10) . ?
F2A F2B 0.93(3) 8_565 ?
F2A F2B 0.93(3) . ?
F2B F3A 1.30(4) . ?
F2B F2B 1.62(4) 8_565 ?
F3A F3B 0.86(2) . ?
